data_1552623
loop_
_publ_author_name
'Li, Huaqiang'
'Xu, Dan'
'Sun, Weiguang'
'Yang, Beiye'
'Li, Fengli'
'Liu, Mengting'
'Wang, Jianping'
'Xue, Yongbo'
'Hu, Zhengxi'
'Zhang, Yonghui'

_publ_section_title
;
 HPLC-DAD-Directed Isolation of Linearly Fused Prenylated Indole Alkaloids
 from a Soil-Derived <i>Aspergillus versicolor</i>.
;
_journal_issue 8
_journal_name_full 'Journal of natural products'
_journal_page_first 2181
_journal_page_last 2188
_journal_paper_doi 10.1021/acs.jnatprod.9b00183
_journal_volume 82
_journal_year 2019
_chemical_absolute_configuration ad
_chemical_formula_moiety 'C26 H31 N3 O5, C H4 O'
_chemical_formula_sum 'C27 H35 N3 O6'
_chemical_formula_weight 497.58
_space_group_crystal_system orthorhombic
_space_group_IT_number 19
_space_group_name_Hall 'P 2ac 2ab'
_space_group_name_H-M_alt 'P 21 21 21'
_atom_sites_solution_hydrogens mixed
_atom_sites_solution_primary direct
_audit_creation_date 2019-01-19
_audit_creation_method
;
Olex2 1.2
(compiled 2018.05.29 svn.r3508 for OlexSys, GUI svn.r5506)
;
_cell_angle_alpha 90
_cell_angle_beta 90
_cell_angle_gamma 90
_cell_formula_units_Z 4
_cell_length_a 6.28231(2)
_cell_length_b 18.57951(6)
_cell_length_c 21.81012(8)
_cell_measurement_reflns_used 47753
_cell_measurement_temperature 100.01(10)
_cell_measurement_theta_max 73.5870
_cell_measurement_theta_min 3.1240
_cell_volume 2545.726(15)
_computing_cell_refinement 'CrysAlisPro 1.171.39.28b (Rigaku OD, 2015)'
_computing_data_collection 'CrysAlisPro 1.171.39.28b (Rigaku OD, 2015)'
_computing_data_reduction 'CrysAlisPro 1.171.39.28b (Rigaku OD, 2015)'
_computing_molecular_graphics 'Olex2 (Dolomanov et al., 2009)'
_computing_publication_material 'Olex2 (Dolomanov et al., 2009)'
_computing_structure_refinement 'XL (Sheldrick, 2008)'
_computing_structure_solution 'ShelXS (Sheldrick, 2008)'
_diffrn_ambient_environment N~2~
_diffrn_ambient_temperature 100.01(10)
_diffrn_detector 'CCD plate'
_diffrn_measured_fraction_theta_full 1.000
_diffrn_measured_fraction_theta_max 1.000
_diffrn_measurement_details
;
List of Runs (angles in degrees, time in seconds):

  # Type    Start    End  Width  t~exp~   \w     \q     \k     \f   Frames
--------------------------------------------------------------------------
  1  \w     27.00  54.00   0.50    0.50    --    0.00  38.00-150.00   54
  2  \w     32.00  74.00   0.50    0.50    --    0.00  57.00-120.00   84
  3  \w     -3.00  22.00   0.50    0.50    --    0.00 -57.00 120.00   50
  4  \w    -17.00  89.00   0.50    0.50    --    0.00  38.00   0.00  212
  5  \w    -87.00 -23.00   0.50    0.50    --    0.00 -57.00 120.00  128
  6  \w     60.00  88.00   0.50    0.50    --    0.00  70.00  45.86   56
  7  \w    -22.00   9.00   0.50    0.50    --    0.00  57.00-120.00   62
  8  \w    -89.00 -49.00   0.50    0.50    --    0.00 -38.00  30.00   80
  9  \w    -17.00   9.00   0.50    0.50    --    0.00  38.00-150.00   52
 10  \w    -26.00  44.00   0.50    0.50    --    0.00  70.00  45.86  140
 11  \w    -22.00  58.00   0.50    0.50    --    0.00  57.00 -60.00  160
 12  \w     57.00  89.00   0.50    0.50    --    0.00  38.00 120.00   64
 13  \w    -16.00  17.00   0.50    0.50    --    0.00  38.00 120.00   66
 14  \w     70.00 119.00   0.50    0.50    --   94.60  65.00  68.86   98
 15  \w    138.00 164.00   0.50    0.50    --   94.60  59.00  88.05   52
 16  \w     69.00  94.00   0.50    0.50    --   94.60  66.00-139.02   50
 17  \w     71.00 114.00   0.50    0.50    --   94.60  59.00  88.05   86
 18  \w     67.00  93.00   0.50    0.50    --   94.60  72.00-172.84   52
 19  \w     69.00 131.00   0.50    0.50    --   94.60  66.00 -19.10  124
 20  \w     73.00 184.00   0.50    0.50    --   94.60  54.00 106.10  222
 21  \w     68.00  94.00   0.50    0.50    --   94.60  69.00 161.84   52
 22  \w     69.00 116.00   0.50    0.50    --   94.60  66.00 -79.08   94
 23  \w    132.00 181.00   0.50    0.50    --   94.60  69.00 161.84   98
 24  \w     66.00  91.00   0.50    0.50    --   94.60  74.00 -81.53   50
 25  \w     67.00  93.00   0.50    0.50    --   94.60  71.00  35.85   52
 26  \w     67.00  92.00   0.50    0.50    --   94.60  73.00 139.47   50
 27  \w     66.00  92.00   0.50    0.50    --   94.60  75.00  -9.31   52
 28  \w     71.00 105.00   0.50    0.50    --   94.60  60.00 109.76   68
 29  \w     69.00 149.00   0.50    0.50    --   94.60  68.00-108.30  160
 30  \w    155.00 181.00   0.50    0.50    --   94.60  68.00-108.30   52
 31  \w    138.00 164.00   0.50    0.50    --   94.60  75.00 -98.42   52
 32  \w    154.00 180.00   0.50    0.50    --   94.60  70.00 -39.91   52
 33  \w     68.00  98.00   0.50    0.50    --   94.60  70.00 -39.91   60
 34  \w     66.00  91.00   0.50    0.50    --   94.60  75.00 -98.42   50
 35  \w     72.00 184.00   0.50    0.50    --   94.60  55.00  53.54  224
 36  \w     19.00  93.00   0.50    0.50    --   94.60 -77.00 -30.00  148
 37  \w     66.00  92.00   0.50    0.50    --   94.60  75.00-107.38   52
 38  \w      6.00 126.00   0.50    0.50    --   94.60 -82.00-180.00  240
 39  \w     71.00  98.00   0.50    0.50    --   94.60  61.00-150.00   54
 40  \w     71.00 110.00   0.50    0.50    --   94.60  61.00  30.00   78
 41  \w     71.00 184.00   0.50    0.50    --   94.60  61.00   0.00  226
 42  \w      6.00 126.00   0.50    0.50    --   94.60 -82.00 -90.00  240
 43  \w     70.00  95.00   0.50    0.50    --   94.60  68.00 -43.96   50
 44  \w     70.00  95.00   0.50    0.50    --   94.60  65.00 -47.02   50
 45  \w    144.00 169.00   0.50    0.50    --   94.60  71.00-121.91   50
 46  \w     67.00  93.00   0.50    0.50    --   94.60  71.00-121.91   52
 47  \w     72.00 176.00   0.50    0.50    --   94.60  55.00-114.57  208
 48  \w     72.00 155.00   0.50    0.50    --   94.60  61.00-180.00  166
 49  \w     71.00  96.00   0.50    0.50    --   94.60  61.00  60.00   50
 50  \w     77.00 162.00   0.50    0.50    --   94.60  45.00 -30.00  170
 51  \w    142.00 179.00   0.50    0.50    --   94.60  69.00 123.65   74
 52  \w    134.00 159.00   0.50    0.50    --   94.60  60.00  21.22   50
 53  \w     71.00  97.00   0.50    0.50    --   94.60  61.00  90.00   52
 54  \w     67.00  92.00   0.50    0.50    --   94.60  71.00 103.69   50
 55  \w    159.00 184.00   0.50    0.50    --   94.60  71.00 103.69   50
 56  \w     74.00 101.00   0.50    0.50    --   94.60 -82.00   0.00   54
 57  \w     11.00 105.00   0.50    0.50    --   94.60 -82.00-150.00  188
 58  \w     71.00  97.00   0.50    0.50    --   94.60  60.00  21.22   52
 59  \w     74.00 100.00   0.50    0.50    --   94.60  61.00 -60.00   52
 60  \w    119.00 145.00   0.50    0.50    --   94.60  61.00 -60.00   52
 61  \w     71.00 183.00   0.50    0.50    --   94.60  61.00 150.00  224
 62  \w     10.00 119.00   0.50    0.50    --   94.60 -82.00  60.00  218
 63  \w     68.00 133.00   0.50    0.50    --   94.60  69.00 123.65  130
 64  \w     70.00  95.00   0.50    0.50    --   94.60  64.00-119.21   50
 65  \w     16.00 105.00   0.50    0.50    --   94.60 -61.00  60.00  178
 66  \w     67.00  93.00   0.50    0.50    --   94.60  72.00-179.41   52
;
_diffrn_measurement_device 'four-circle diffractometer'
_diffrn_measurement_device_type 'XtaLAB AFC12 (RINC): Kappa single'
_diffrn_measurement_method '\w scans'
_diffrn_orient_matrix_type 'CrysAlisPro convention (1999,Acta A55,543-557)'
_diffrn_orient_matrix_UB_11 -0.0200371000
_diffrn_orient_matrix_UB_12 0.0594441000
_diffrn_orient_matrix_UB_13 0.0489020000
_diffrn_orient_matrix_UB_21 -0.1052546000
_diffrn_orient_matrix_UB_22 -0.0540940000
_diffrn_orient_matrix_UB_23 0.0441263000
_diffrn_orient_matrix_UB_31 0.2206147000
_diffrn_orient_matrix_UB_32 -0.0203759000
_diffrn_orient_matrix_UB_33 0.0254878000
_diffrn_radiation_monochromator graphite
_diffrn_radiation_probe x-ray
_diffrn_radiation_type CuK\a
_diffrn_radiation_wavelength 1.54184
_diffrn_reflns_av_R_equivalents 0.0456
_diffrn_reflns_av_unetI/netI 0.0159
_diffrn_reflns_Laue_measured_fraction_full 1.000
_diffrn_reflns_Laue_measured_fraction_max 1.000
_diffrn_reflns_limit_h_max 7
_diffrn_reflns_limit_h_min -7
_diffrn_reflns_limit_k_max 23
_diffrn_reflns_limit_k_min -22
_diffrn_reflns_limit_l_max 27
_diffrn_reflns_limit_l_min -27
_diffrn_reflns_number 64259
_diffrn_reflns_point_group_measured_fraction_full 1.000
_diffrn_reflns_point_group_measured_fraction_max 0.998
_diffrn_reflns_theta_full 67.684
_diffrn_reflns_theta_max 73.936
_diffrn_reflns_theta_min 3.125
_diffrn_source 'fine-focus sealed X-ray tube'
_diffrn_source_type 'Enhance (Cu) X-ray Source'
_exptl_absorpt_coefficient_mu 0.753
_exptl_absorpt_correction_T_max 1.00000
_exptl_absorpt_correction_T_min 0.72598
_exptl_absorpt_correction_type multi-scan
_exptl_absorpt_process_details
;
CrysAlisPro 1.171.39.28b (Rigaku Oxford Diffraction, 2015)
Empirical absorption correction using spherical harmonics,
 implemented in SCALE3 ABSPACK scaling algorithm.
;
_exptl_crystal_colour colorless
_exptl_crystal_density_diffrn 1.298
_exptl_crystal_description block
_exptl_crystal_F_000 1064
_exptl_crystal_size_max 0.4
_exptl_crystal_size_mid 0.12
_exptl_crystal_size_min 0.1
_refine_diff_density_max 0.264
_refine_diff_density_min -0.336
_refine_diff_density_rms 0.033
_refine_ls_abs_structure_details
;
 Flack x determined using 2123 quotients [(I+)-(I-)]/[(I+)+(I-)]
 (Parsons, Flack and Wagner, Acta Cryst. B69 (2013) 249-259).
;
_refine_ls_abs_structure_Flack 0.02(4)
_refine_ls_extinction_method none
_refine_ls_goodness_of_fit_ref 1.027
_refine_ls_hydrogen_treatment constr
_refine_ls_matrix_type full
_refine_ls_number_parameters 342
_refine_ls_number_reflns 5138
_refine_ls_number_restraints 0
_refine_ls_restrained_S_all 1.027
_refine_ls_R_factor_all 0.0291
_refine_ls_R_factor_gt 0.0287
_refine_ls_shift/su_max 0.001
_refine_ls_shift/su_mean 0.000
_refine_ls_structure_factor_coef Fsqd
_refine_ls_weighting_details 'w=1/[\s^2^(Fo^2^)+(0.0415P)^2^+0.6482P] where P=(Fo^2^+2Fc^2^)/3'
_refine_ls_weighting_scheme calc
_refine_ls_wR_factor_gt 0.0762
_refine_ls_wR_factor_ref 0.0765
_reflns_Friedel_coverage 0.737
_reflns_Friedel_fraction_full 1.000
_reflns_Friedel_fraction_max 0.996
_reflns_number_gt 5057
_reflns_number_total 5138
_reflns_threshold_expression 'I > 2\s(I)'
_cod_data_source_file np9b00183_si_002.cif
_cod_data_source_block 20181219_lhq6-4-8
_cod_original_cell_volume 2545.726(16)
_cod_database_code 1552623
_shelx_shelxl_version_number 2014/7
_shelx_space_group_comment
;
The symmetry employed for this shelxl refinement is uniquely defined
by the following loop, which should always be used as a source of
symmetry information in preference to the above space-group names.
They are only intended as comments.
;
_shelx_estimated_absorpt_t_max 0.928
_shelx_estimated_absorpt_t_min 0.753
_reflns_odcompleteness_completeness 100.00
_reflns_odcompleteness_iscentric 1
_reflns_odcompleteness_theta 66.97
_olex2_refinement_description
;
1. Fixed Uiso
 At 1.2 times of:
  All C(H) groups, All C(H,H) groups, All N(H) groups
 At 1.5 times of:
  All C(H,H,H) groups, All C(H,H,H,H) groups, All O(H) groups
2. Others
 Sof(H23A)=Sof(H23B)=Sof(H23C)=Sof(H25)=Sof(C24')=Sof(H24A)=Sof(H24B)=1-FVAR(1)
 Sof(H23)=Sof(H25A)=Sof(H25B)=Sof(H25C)=Sof(C24)=Sof(H24C)=Sof(H24D)=FVAR(1)
3.a Riding coordinates:
 C23(H23,H23A,H23B,H23C)
3.b Ternary CH refined with riding coordinates:
 C15(H15)
3.c Secondary CH2 refined with riding coordinates:
 C12(H12A,H12B), C17(H17A,H17B), C18(H18A,H18B), C19(H19A,H19B)
3.d Aromatic/amide H refined with riding coordinates:
 C2(H2), C3(H3), C6(H6), C9(H9), C25(H25), N1(H1), N2(H2A)
3.e X=CH2 refined with riding coordinates:
 C24'(H24A,H24B), C24(H24C,H24D)
3.f Idealised Me refined as rotating group:
 C20(H20A,H20B,H20C), C21(H21A,H21B,H21C), C25(H25A,H25B,H25C), C26(H26A,H26B,
 H26C), C27(H27A,H27B,H27C)
3.g Idealised tetrahedral OH refined as rotating group:
 O2(H2B), O6(H6A)
;
_olex2_submission_special_instructions 'No special instructions were received'
_oxdiff_exptl_absorpt_empirical_details
;
Empirical correction (ABSPACK) includes:
- Absorption correction using spherical harmonics
- Frame scaling
;
_oxdiff_exptl_absorpt_empirical_full_max 1.392
_oxdiff_exptl_absorpt_empirical_full_min 0.629

loop_
_space_group_symop_operation_xyz
'x, y, z'
'-x+1/2, -y, z+1/2'
'x+1/2, -y+1/2, -z'
'-x, y+1/2, -z+1/2'

loop_
_atom_site_label
_atom_site_type_symbol
_atom_site_fract_x
_atom_site_fract_y
_atom_site_fract_z
_atom_site_U_iso_or_equiv
_atom_site_adp_type
_atom_site_occupancy
_atom_site_site_symmetry_order
_atom_site_calc_flag
_atom_site_refinement_flags_posn
_atom_site_refinement_flags_occupancy
_atom_site_disorder_assembly
_atom_site_disorder_group
C1 C -0.5761(3) -0.61589(9) -0.01322(8) 0.0245(4) Uani 1 1 d . . . .
C2 C -0.3379(3) -0.62504(9) -0.01149(8) 0.0247(4) Uani 1 1 d . . . .
H2 H -0.2773 -0.6602 0.0134 0.030 Uiso 1 1 calc R . . .
C3 C -0.2144(3) -0.58278(9) -0.04562(8) 0.0234(4) Uani 1 1 d . . . .
H3 H -0.0671 -0.5853 -0.0419 0.028 Uiso 1 1 calc R . . .
C4 C -0.3107(3) -0.53264(9) -0.08868(8) 0.0210(3) Uani 1 1 d . . . .
C5 C -0.5265(3) -0.54218(9) -0.10361(8) 0.0201(3) Uani 1 1 d . . . .
C6 C -0.6247(3) -0.50431(9) -0.15089(8) 0.0205(3) Uani 1 1 d . . . .
H6 H -0.7651 -0.5134 -0.1619 0.025 Uiso 1 1 calc R . . .
C7 C -0.5039(3) -0.45226(9) -0.18097(8) 0.0192(3) Uani 1 1 d . . . .
C8 C -0.2911(3) -0.44009(9) -0.16535(7) 0.0189(3) Uani 1 1 d . . . .
C9 C -0.1946(3) -0.47977(9) -0.11977(8) 0.0203(3) Uani 1 1 d . . . .
H9 H -0.0529 -0.4714 -0.1097 0.024 Uiso 1 1 calc R . . .
C10 C -0.2009(3) -0.38122(9) -0.20523(8) 0.0191(3) Uani 1 1 d . . . .
C11 C -0.4083(3) -0.35233(9) -0.23908(7) 0.0188(3) Uani 1 1 d . . . .
C12 C -0.1231(3) -0.31609(9) -0.16890(8) 0.0205(3) Uani 1 1 d . . . .
H12A H -0.0480 -0.3308 -0.1321 0.025 Uiso 1 1 calc R . . .
H12B H -0.0301 -0.2861 -0.1935 0.025 Uiso 1 1 calc R . . .
C13 C -0.3277(3) -0.27717(9) -0.15327(7) 0.0200(3) Uani 1 1 d . . . .
C14 C -0.3004(3) -0.19523(9) -0.14567(8) 0.0223(3) Uani 1 1 d . . . .
C15 C -0.6510(3) -0.19939(10) -0.09342(8) 0.0237(4) Uani 1 1 d . . . .
H15 H -0.7608 -0.2015 -0.1253 0.028 Uiso 1 1 calc R . . .
C16 C -0.6021(3) -0.27531(10) -0.07214(8) 0.0240(4) Uani 1 1 d . . . .
C17 C -0.7245(3) -0.14810(11) -0.04306(9) 0.0314(4) Uani 1 1 d . . . .
H17A H -0.6480 -0.1565 -0.0051 0.038 Uiso 1 1 calc R . . .
H17B H -0.8761 -0.1527 -0.0356 0.038 Uiso 1 1 calc R . . .
C18 C -0.6700(4) -0.07455(11) -0.07013(10) 0.0348(5) Uani 1 1 d . . . .
H18A H -0.7755 -0.0599 -0.1001 0.042 Uiso 1 1 calc R . . .
H18B H -0.6612 -0.0382 -0.0383 0.042 Uiso 1 1 calc R . . .
C19 C -0.4545(4) -0.08640(10) -0.10020(11) 0.0368(5) Uani 1 1 d . . . .
H19A H -0.4366 -0.0554 -0.1356 0.044 Uiso 1 1 calc R . . .
H19B H -0.3394 -0.0776 -0.0715 0.044 Uiso 1 1 calc R . . .
C20 C -0.6468(3) -0.55872(11) 0.03276(9) 0.0306(4) Uani 1 1 d . . . .
H20A H -0.5982 -0.5717 0.0730 0.046 Uiso 1 1 calc GR . . .
H20B H -0.7994 -0.5555 0.0328 0.046 Uiso 1 1 calc GR . . .
H20C H -0.5874 -0.5130 0.0214 0.046 Uiso 1 1 calc GR . . .
C21 C -0.6888(3) -0.68724(10) -0.00277(9) 0.0302(4) Uani 1 1 d . . . .
H21A H -0.6475 -0.7208 -0.0341 0.045 Uiso 1 1 calc GR . . .
H21B H -0.8400 -0.6800 -0.0043 0.045 Uiso 1 1 calc GR . . .
H21C H -0.6502 -0.7060 0.0367 0.045 Uiso 1 1 calc GR . . .
C22 C -0.3974(3) -0.33088(10) -0.30794(8) 0.0224(4) Uani 1 1 d . . . .
C23 C -0.2170(3) -0.27777(12) -0.31804(9) 0.0321(4) Uani 1 1 d . . . .
H23 H -0.0820 -0.2970 -0.3119 0.048 Uiso 0.609(6) 1 d R P A 1
H23A H -0.2132 -0.2576 -0.3586 0.048 Uiso 0.391(6) 1 d R P A 2
H23B H -0.2330 -0.2385 -0.2898 0.048 Uiso 0.391(6) 1 d R P A 2
H23C H -0.0897 -0.3063 -0.3187 0.048 Uiso 0.391(6) 1 d R P A 2
C25 C -0.6124(3) -0.29845(11) -0.32552(8) 0.0264(4) Uani 1 1 d . . . .
H25A H -0.7207 -0.3348 -0.3227 0.040 Uiso 0.609(6) 1 calc GR P A 1
H25B H -0.6058 -0.2806 -0.3668 0.040 Uiso 0.609(6) 1 calc GR P A 1
H25C H -0.6459 -0.2596 -0.2981 0.040 Uiso 0.609(6) 1 calc GR P A 1
H25 H -0.7304 -0.3281 -0.3204 0.032 Uiso 0.391(6) 1 calc R P A 2
C26 C -0.3635(3) -0.39770(11) -0.34830(9) 0.0333(4) Uani 1 1 d . . . .
H26A H -0.2257 -0.4178 -0.3401 0.050 Uiso 1 1 calc GR . . .
H26B H -0.3725 -0.3842 -0.3907 0.050 Uiso 1 1 calc GR . . .
H26C H -0.4713 -0.4328 -0.3393 0.050 Uiso 1 1 calc GR . . .
N1 N -0.5658(2) -0.40750(7) -0.22831(6) 0.0204(3) Uani 1 1 d . . . .
H1 H -0.6825 -0.4119 -0.2486 0.024 Uiso 1 1 calc R . . .
N2 N -0.4271(2) -0.30524(8) -0.09793(6) 0.0212(3) Uani 1 1 d . . . .
H2A H -0.3721 -0.3426 -0.0808 0.025 Uiso 1 1 calc R . . .
N3 N -0.4624(3) -0.16285(8) -0.11835(7) 0.0243(3) Uani 1 1 d . . . .
O1 O -0.6454(2) -0.59364(6) -0.07438(5) 0.0232(3) Uani 1 1 d . . . .
O2 O -0.03273(19) -0.40639(6) -0.24320(6) 0.0219(3) Uani 1 1 d . . . .
H2B H -0.0488 -0.4495 -0.2499 0.033 Uiso 1 1 calc GR . . .
O3 O -0.46270(19) -0.28702(6) -0.20561(5) 0.0203(2) Uani 1 1 d . . . .
O4 O -0.1386(2) -0.16399(7) -0.16348(6) 0.0290(3) Uani 1 1 d . . . .
O5 O -0.7146(2) -0.30624(8) -0.03487(6) 0.0331(3) Uani 1 1 d . . . .
C24' C -0.6499(8) -0.2343(3) -0.3469(2) 0.0294(14) Uani 0.391(6) 1 d . P A 2
H24A H -0.5381 -0.2023 -0.3530 0.035 Uiso 0.391(6) 1 calc R P A 2
H24B H -0.7886 -0.2204 -0.3560 0.035 Uiso 0.391(6) 1 calc R P A 2
C27 C 0.2195(4) -0.09814(12) -0.24969(12) 0.0471(6) Uani 1 1 d . . . .
H27A H 0.1975 -0.1049 -0.2929 0.071 Uiso 1 1 calc GR . . .
H27B H 0.2115 -0.1438 -0.2292 0.071 Uiso 1 1 calc GR . . .
H27C H 0.3572 -0.0772 -0.2429 0.071 Uiso 1 1 calc GR . . .
O6 O 0.0599(3) -0.05154(7) -0.22613(8) 0.0408(4) Uani 1 1 d . . . .
H6A H -0.0252 -0.0749 -0.2057 0.061 Uiso 1 1 calc GR . . .
C24 C -0.2306(7) -0.2095(2) -0.32571(19) 0.0524(13) Uani 0.609(6) 1 d . P A 1
H24C H -0.3630 -0.1871 -0.3254 0.063 Uiso 0.609(6) 1 calc R P A 1
H24D H -0.1079 -0.1823 -0.3315 0.063 Uiso 0.609(6) 1 calc R P A 1

loop_
_atom_site_aniso_label
_atom_site_aniso_U_11
_atom_site_aniso_U_22
_atom_site_aniso_U_33
_atom_site_aniso_U_23
_atom_site_aniso_U_13
_atom_site_aniso_U_12
C1 0.0282(9) 0.0216(8) 0.0237(8) 0.0037(7) -0.0001(7) -0.0006(7)
C2 0.0287(10) 0.0205(8) 0.0248(8) 0.0016(6) -0.0023(7) 0.0016(7)
C3 0.0229(9) 0.0208(8) 0.0264(8) -0.0006(7) -0.0024(7) 0.0029(7)
C4 0.0217(8) 0.0192(8) 0.0220(8) -0.0011(6) -0.0004(6) 0.0006(7)
C5 0.0213(8) 0.0168(7) 0.0223(8) -0.0014(6) 0.0025(7) -0.0015(6)
C6 0.0162(8) 0.0195(8) 0.0259(8) -0.0006(6) 0.0004(7) -0.0006(6)
C7 0.0179(8) 0.0183(7) 0.0215(7) -0.0020(6) -0.0001(6) 0.0013(6)
C8 0.0174(8) 0.0168(7) 0.0226(8) -0.0014(6) 0.0018(6) 0.0006(6)
C9 0.0171(8) 0.0194(7) 0.0244(8) -0.0023(6) -0.0007(6) 0.0001(6)
C10 0.0158(7) 0.0190(7) 0.0226(8) 0.0005(6) 0.0004(6) 0.0002(6)
C11 0.0159(8) 0.0194(7) 0.0211(8) -0.0006(6) 0.0011(6) -0.0009(6)
C12 0.0179(8) 0.0192(7) 0.0243(8) 0.0005(6) -0.0003(6) -0.0025(6)
C13 0.0197(8) 0.0200(8) 0.0203(7) 0.0007(6) -0.0009(6) -0.0022(6)
C14 0.0237(8) 0.0205(8) 0.0227(8) 0.0009(6) -0.0005(7) -0.0020(7)
C15 0.0229(8) 0.0229(8) 0.0252(8) 0.0007(7) 0.0020(7) -0.0009(7)
C16 0.0243(9) 0.0254(8) 0.0222(8) 0.0012(7) -0.0003(7) -0.0025(7)
C17 0.0333(10) 0.0318(9) 0.0291(9) -0.0030(8) 0.0045(8) 0.0053(8)
C18 0.0378(11) 0.0267(9) 0.0398(11) -0.0077(8) 0.0069(9) 0.0034(8)
C19 0.0394(11) 0.0203(9) 0.0507(12) -0.0093(8) 0.0086(10) -0.0024(8)
C20 0.0309(10) 0.0313(10) 0.0296(9) -0.0031(8) 0.0018(8) 0.0004(8)
C21 0.0327(11) 0.0251(9) 0.0327(9) 0.0072(7) 0.0005(8) -0.0033(8)
C22 0.0195(8) 0.0278(8) 0.0199(8) 0.0023(6) 0.0013(6) -0.0007(7)
C23 0.0235(9) 0.0443(11) 0.0283(9) 0.0130(8) -0.0012(7) -0.0055(9)
C25 0.0229(9) 0.0339(9) 0.0225(8) 0.0032(7) -0.0019(7) -0.0006(8)
C26 0.0367(11) 0.0402(11) 0.0230(8) -0.0048(8) 0.0005(8) 0.0054(9)
N1 0.0155(7) 0.0227(7) 0.0229(7) 0.0031(5) -0.0024(5) -0.0020(6)
N2 0.0237(7) 0.0193(6) 0.0206(6) 0.0030(5) 0.0017(6) 0.0000(6)
N3 0.0252(8) 0.0178(6) 0.0299(7) -0.0021(6) 0.0035(6) -0.0026(6)
O1 0.0244(6) 0.0205(6) 0.0247(6) 0.0038(5) -0.0006(5) -0.0046(5)
O2 0.0168(6) 0.0210(5) 0.0279(6) -0.0008(5) 0.0036(5) 0.0000(5)
O3 0.0203(6) 0.0193(5) 0.0213(5) -0.0016(4) -0.0019(5) 0.0029(5)
O4 0.0266(7) 0.0212(6) 0.0392(7) 0.0009(5) 0.0063(6) -0.0040(5)
O5 0.0319(7) 0.0325(7) 0.0349(7) 0.0079(6) 0.0110(6) -0.0015(6)
C24' 0.029(3) 0.029(3) 0.030(3) 0.0053(19) -0.001(2) -0.002(2)
C27 0.0557(15) 0.0347(11) 0.0510(13) 0.0127(10) 0.0205(12) 0.0104(11)
O6 0.0387(8) 0.0263(7) 0.0574(9) 0.0118(6) 0.0173(7) 0.0004(7)
C24 0.053(3) 0.050(2) 0.054(2) 0.0258(19) -0.0112(19) -0.024(2)

loop_
_atom_type_symbol
_atom_type_description
_atom_type_scat_dispersion_real
_atom_type_scat_dispersion_imag
_atom_type_scat_source
C C 0.0181 0.0091 'International Tables Vol C Tables 4.2.6.8 and 6.1.1.4'
H H 0.0000 0.0000 'International Tables Vol C Tables 4.2.6.8 and 6.1.1.4'
N N 0.0311 0.0180 'International Tables Vol C Tables 4.2.6.8 and 6.1.1.4'
O O 0.0492 0.0322 'International Tables Vol C Tables 4.2.6.8 and 6.1.1.4'

loop_
_geom_angle_atom_site_label_1
_geom_angle_atom_site_label_2
_geom_angle_atom_site_label_3
_geom_angle
C2 C1 C20 110.56(16)
C2 C1 C21 111.14(16)
C21 C1 C20 111.87(16)
O1 C1 C2 110.51(15)
O1 C1 C20 108.41(14)
O1 C1 C21 104.15(14)
C1 C2 H2 120.1
C3 C2 C1 119.89(17)
C3 C2 H2 120.1
C2 C3 H3 120.1
C2 C3 C4 119.76(17)
C4 C3 H3 120.1
C5 C4 C3 118.03(16)
C9 C4 C3 123.09(16)
C9 C4 C5 118.64(16)
C6 C5 C4 122.35(15)
O1 C5 C4 120.39(15)
O1 C5 C6 117.11(15)
C5 C6 H6 121.4
C5 C6 C7 117.28(15)
C7 C6 H6 121.4
C6 C7 C8 121.21(15)
N1 C7 C6 128.06(15)
N1 C7 C8 110.72(15)
C7 C8 C10 109.64(14)
C9 C8 C7 120.65(15)
C9 C8 C10 129.70(15)
C4 C9 H9 120.1
C8 C9 C4 119.74(15)
C8 C9 H9 120.1
C8 C10 C11 101.81(13)
C8 C10 C12 113.32(14)
C12 C10 C11 103.63(13)
O2 C10 C8 112.13(13)
O2 C10 C11 116.69(13)
O2 C10 C12 108.98(13)
C22 C11 C10 119.90(14)
N1 C11 C10 104.27(13)
N1 C11 C22 111.66(14)
N1 C11 O3 110.42(13)
O3 C11 C10 103.93(12)
O3 C11 C22 106.31(13)
C10 C12 H12A 111.2
C10 C12 H12B 111.2
H12A C12 H12B 109.1
C13 C12 C10 102.91(13)
C13 C12 H12A 111.2
C13 C12 H12B 111.2
C12 C13 C14 113.65(14)
N2 C13 C12 112.32(14)
N2 C13 C14 108.22(14)
O3 C13 C12 105.19(13)
O3 C13 C14 106.12(13)
O3 C13 N2 111.17(13)
N3 C14 C13 114.29(15)
O4 C14 C13 121.53(16)
O4 C14 N3 124.18(16)
C16 C15 H15 108.8
C16 C15 C17 114.97(15)
C17 C15 H15 108.8
N3 C15 H15 108.8
N3 C15 C16 112.30(15)
N3 C15 C17 102.82(14)
N2 C16 C15 114.79(15)
O5 C16 C15 121.62(17)
O5 C16 N2 123.58(17)
C15 C17 H17A 111.3
C15 C17 H17B 111.3
C15 C17 C18 102.29(15)
H17A C17 H17B 109.2
C18 C17 H17A 111.3
C18 C17 H17B 111.3
C17 C18 H18A 111.0
C17 C18 H18B 111.0
H18A C18 H18B 109.0
C19 C18 C17 103.69(16)
C19 C18 H18A 111.0
C19 C18 H18B 111.0
C18 C19 H19A 111.2
C18 C19 H19B 111.2
H19A C19 H19B 109.1
N3 C19 C18 103.02(16)
N3 C19 H19A 111.2
N3 C19 H19B 111.2
C1 C20 H20A 109.5
C1 C20 H20B 109.5
C1 C20 H20C 109.5
H20A C20 H20B 109.5
H20A C20 H20C 109.5
H20B C20 H20C 109.5
C1 C21 H21A 109.5
C1 C21 H21B 109.5
C1 C21 H21C 109.5
H21A C21 H21B 109.5
H21A C21 H21C 109.5
H21B C21 H21C 109.5
C23 C22 C11 109.85(14)
C23 C22 C25 111.53(15)
C23 C22 C26 109.80(16)
C25 C22 C11 107.71(14)
C25 C22 C26 107.28(15)
C26 C22 C11 110.62(14)
C22 C23 H23 114.2
C22 C23 H23A 113.9
C22 C23 H23B 108.9
C22 C23 H23C 105.4
H23A C23 H23B 107.2
H23A C23 H23C 100.4
H23B C23 H23C 121.1
C24 C23 C22 127.8(3)
C24 C23 H23 117.3
C22 C25 H25A 109.5
C22 C25 H25B 109.5
C22 C25 H25C 109.5
C22 C25 H25 116.2
H25A C25 H25B 109.5
H25A C25 H25C 109.5
H25B C25 H25C 109.5
C24' C25 C22 127.7(3)
C24' C25 H25 116.2
C22 C26 H26A 109.5
C22 C26 H26B 109.5
C22 C26 H26C 109.5
H26A C26 H26B 109.5
H26A C26 H26C 109.5
H26B C26 H26C 109.5
C7 N1 C11 110.85(14)
C7 N1 H1 124.6
C11 N1 H1 124.6
C13 N2 H2A 118.5
C16 N2 C13 123.04(14)
C16 N2 H2A 118.5
C14 N3 C15 125.21(14)
C14 N3 C19 122.15(16)
C15 N3 C19 111.87(15)
C5 O1 C1 117.34(13)
C10 O2 H2B 109.5
C13 O3 C11 111.50(12)
C25 C24' H24A 120.0
C25 C24' H24B 120.0
H24A C24' H24B 120.0
H27A C27 H27B 109.5
H27A C27 H27C 109.5
H27B C27 H27C 109.5
O6 C27 H27A 109.5
O6 C27 H27B 109.5
O6 C27 H27C 109.5
C27 O6 H6A 109.5
C23 C24 H24C 120.0
C23 C24 H24D 120.0
H24C C24 H24D 120.0

loop_
_geom_bond_atom_site_label_1
_geom_bond_atom_site_label_2
_geom_bond_distance
C1 C2 1.506(3)
C1 C20 1.527(3)
C1 C21 1.520(2)
C1 O1 1.463(2)
C2 H2 0.9300
C2 C3 1.331(3)
C3 H3 0.9300
C3 C4 1.455(2)
C4 C5 1.406(2)
C4 C9 1.399(2)
C5 C6 1.392(2)
C5 O1 1.370(2)
C6 H6 0.9300
C6 C7 1.393(2)
C7 C8 1.398(2)
C7 N1 1.382(2)
C8 C9 1.378(2)
C8 C10 1.508(2)
C9 H9 0.9300
C10 C11 1.591(2)
C10 C12 1.527(2)
C10 O2 1.421(2)
C11 C22 1.555(2)
C11 N1 1.444(2)
C11 O3 1.4567(19)
C12 H12A 0.9700
C12 H12B 0.9700
C12 C13 1.514(2)
C13 C14 1.541(2)
C13 N2 1.455(2)
C13 O3 1.4337(19)
C14 N3 1.324(2)
C14 O4 1.233(2)
C15 H15 0.9800
C15 C16 1.516(2)
C15 C17 1.525(2)
C15 N3 1.470(2)
C16 N2 1.355(2)
C16 O5 1.221(2)
C17 H17A 0.9700
C17 H17B 0.9700
C17 C18 1.528(3)
C18 H18A 0.9700
C18 H18B 0.9700
C18 C19 1.520(3)
C19 H19A 0.9700
C19 H19B 0.9700
C19 N3 1.476(2)
C20 H20A 0.9600
C20 H20B 0.9600
C20 H20C 0.9600
C21 H21A 0.9600
C21 H21B 0.9600
C21 H21C 0.9600
C22 C23 1.518(3)
C22 C25 1.528(2)
C22 C26 1.537(3)
C23 H23 0.9300
C23 H23A 0.9600
C23 H23B 0.9599
C23 H23C 0.9600
C23 C24 1.283(5)
C25 H25A 0.9600
C25 H25B 0.9600
C25 H25C 0.9600
C25 H25 0.9300
C25 C24' 1.301(5)
C26 H26A 0.9600
C26 H26B 0.9600
C26 H26C 0.9600
N1 H1 0.8600
N2 H2A 0.8600
O2 H2B 0.8200
C24' H24A 0.9300
C24' H24B 0.9300
C27 H27A 0.9600
C27 H27B 0.9600
C27 H27C 0.9600
C27 O6 1.421(3)
O6 H6A 0.8200
C24 H24C 0.9300
C24 H24D 0.9300

loop_
_geom_torsion_atom_site_label_1
_geom_torsion_atom_site_label_2
_geom_torsion_atom_site_label_3
_geom_torsion_atom_site_label_4
_geom_torsion
C1 C2 C3 C4 -5.8(3)
C2 C1 O1 C5 -42.7(2)
C2 C3 C4 C5 -15.0(2)
C2 C3 C4 C9 170.83(17)
C3 C4 C5 C6 -170.08(15)
C3 C4 C5 O1 5.2(2)
C3 C4 C9 C8 172.04(15)
C4 C5 C6 C7 -4.1(2)
C4 C5 O1 C1 24.9(2)
C5 C4 C9 C8 -2.1(2)
C5 C6 C7 C8 1.7(2)
C5 C6 C7 N1 -179.13(15)
C6 C5 O1 C1 -159.50(15)
C6 C7 C8 C9 0.4(2)
C6 C7 C8 C10 179.91(15)
C6 C7 N1 C11 169.30(16)
C7 C8 C9 C4 -0.2(2)
C7 C8 C10 C11 9.01(17)
C7 C8 C10 C12 119.64(15)
C7 C8 C10 O2 -116.47(15)
C8 C7 N1 C11 -11.49(19)
C8 C10 C11 C22 -140.78(15)
C8 C10 C11 N1 -14.93(16)
C8 C10 C11 O3 100.78(13)
C8 C10 C12 C13 -77.67(16)
C9 C4 C5 C6 4.4(2)
C9 C4 C5 O1 179.69(14)
C9 C8 C10 C11 -171.48(16)
C9 C8 C10 C12 -60.9(2)
C9 C8 C10 O2 63.0(2)
C10 C8 C9 C4 -179.62(16)
C10 C11 C22 C23 -52.7(2)
C10 C11 C22 C25 -174.40(14)
C10 C11 C22 C26 68.64(19)
C10 C11 N1 C7 16.57(17)
C10 C11 O3 C13 -5.42(16)
C10 C12 C13 C14 -151.53(14)
C10 C12 C13 N2 85.18(16)
C10 C12 C13 O3 -35.87(15)
C11 C10 C12 C13 31.83(15)
C11 C22 C23 C24 -103.1(3)
C11 C22 C25 C24' 120.8(3)
C12 C10 C11 C22 101.39(16)
C12 C10 C11 N1 -132.76(13)
C12 C10 C11 O3 -17.05(15)
C12 C13 C14 N3 -164.93(15)
C12 C13 C14 O4 14.4(2)
C12 C13 N2 C16 174.54(15)
C12 C13 O3 C11 26.16(16)
C13 C14 N3 C15 3.2(2)
C13 C14 N3 C19 172.34(17)
C14 C13 N2 C16 48.3(2)
C14 C13 O3 C11 146.90(13)
C15 C16 N2 C13 -16.7(2)
C15 C17 C18 C19 -40.6(2)
C16 C15 C17 C18 156.98(17)
C16 C15 N3 C14 29.3(2)
C16 C15 N3 C19 -140.79(17)
C17 C15 C16 N2 -139.29(17)
C17 C15 C16 O5 41.1(2)
C17 C15 N3 C14 153.40(17)
C17 C15 N3 C19 -16.7(2)
C17 C18 C19 N3 30.2(2)
C18 C19 N3 C14 -178.84(17)
C18 C19 N3 C15 -8.4(2)
C20 C1 C2 C3 -86.6(2)
C20 C1 O1 C5 78.62(18)
C21 C1 C2 C3 148.56(17)
C21 C1 O1 C5 -162.11(14)
C22 C11 N1 C7 147.44(14)
C22 C11 O3 C13 -132.84(14)
C23 C22 C25 C24' 0.2(4)
C25 C22 C23 C24 16.3(4)
C26 C22 C23 C24 135.0(3)
C26 C22 C25 C24' -120.1(3)
N1 C7 C8 C9 -178.93(15)
N1 C7 C8 C10 0.64(18)
N1 C11 C22 C23 -175.03(15)
N1 C11 C22 C25 63.30(17)
N1 C11 C22 C26 -53.65(19)
N1 C11 O3 C13 105.88(15)
N2 C13 C14 N3 -39.4(2)
N2 C13 C14 O4 139.93(17)
N2 C13 O3 C11 -95.65(15)
N3 C15 C16 N2 -22.2(2)
N3 C15 C16 O5 158.18(17)
N3 C15 C17 C18 34.62(19)
O1 C1 C2 C3 33.4(2)
O1 C5 C6 C7 -179.60(14)
O2 C10 C11 C22 -18.4(2)
O2 C10 C11 N1 107.47(15)
O2 C10 C11 O3 -136.82(13)
O2 C10 C12 C13 156.73(13)
O3 C11 C22 C23 64.48(17)
O3 C11 C22 C25 -57.18(17)
O3 C11 C22 C26 -174.14(14)
O3 C11 N1 C7 -94.51(15)
O3 C13 C14 N3 79.96(18)
O3 C13 C14 O4 -100.67(18)
O3 C13 N2 C16 -67.9(2)
O4 C14 N3 C15 -176.10(17)
O4 C14 N3 C19 -7.0(3)
O5 C16 N2 C13 162.89(17)
